data_7202670
loop_
_publ_author_name
'Duan, Xianying'
'Li, Yizhi'
'Su, Yang'
'Zang, Shuangquan'
'Zhu, Chengjian'
'Meng, Qingjin'

_publ_section_title
;
 Syntheses and solid state structures of hybrid d10 metal--organic
 frameworks based on methylenediisophthalic acid (H4MDIP)
;
_journal_issue 9
_journal_name_full CrystEngComm
_journal_page_first 758
_journal_paper_doi 10.1039/b618613k
_journal_volume 9
_journal_year 2007
_chemical_formula_moiety 'C21 H32 Cd2 N4 O12, 2(H2 O)'
_chemical_formula_sum 'C21 H36 Cd2 N4 O14'
_chemical_formula_weight 793.34
_chemical_name_systematic
;
?
;
_space_group_IT_number 15
_symmetry_cell_setting monoclinic
_symmetry_space_group_name_Hall '-C 2yc'
_symmetry_space_group_name_H-M 'C 1 2/c 1'
_atom_sites_solution_hydrogens geom
_atom_sites_solution_primary direct
_atom_sites_solution_secondary difmap
_audit_creation_method SHELXL-97
_cell_angle_alpha 90.00
_cell_angle_beta 102.4630(10)
_cell_angle_gamma 90.00
_cell_formula_units_Z 4
_cell_length_a 18.277(3)
_cell_length_b 9.8838(18)
_cell_length_c 15.724(3)
_cell_measurement_reflns_used 3560
_cell_measurement_temperature 298(2)
_cell_measurement_theta_max 28.075
_cell_measurement_theta_min 2.283
_cell_volume 2773.5(9)
_computing_cell_refinement 'Bruker SMART'
_computing_data_collection 'Bruker SMART'
_computing_data_reduction 'Bruker SAINT'
_computing_molecular_graphics 'Bruker SHELXTL'
_computing_publication_material 'Bruker SHELXTL'
_computing_structure_refinement 'Bruker SHELXTL'
_computing_structure_solution 'Bruker SHELXTL'
_diffrn_ambient_temperature 298(2)
_diffrn_measured_fraction_theta_full 0.996
_diffrn_measured_fraction_theta_max 0.996
_diffrn_measurement_device_type 'Bruker Smart Apex CCD'
_diffrn_measurement_method 'phi and omega scans'
_diffrn_radiation_monochromator graphite
_diffrn_radiation_source 'fine-focus sealed tube'
_diffrn_radiation_type MoK\a
_diffrn_radiation_wavelength 0.71073
_diffrn_reflns_av_R_equivalents 0.0316
_diffrn_reflns_av_sigmaI/netI 0.0482
_diffrn_reflns_limit_h_max 22
_diffrn_reflns_limit_h_min -21
_diffrn_reflns_limit_k_max 6
_diffrn_reflns_limit_k_min -12
_diffrn_reflns_limit_l_max 19
_diffrn_reflns_limit_l_min -19
_diffrn_reflns_number 7205
_diffrn_reflns_theta_full 25.99
_diffrn_reflns_theta_max 25.99
_diffrn_reflns_theta_min 2.28
_exptl_absorpt_coefficient_mu 1.609
_exptl_absorpt_correction_T_max 0.7605
_exptl_absorpt_correction_T_min 0.6987
_exptl_absorpt_correction_type none
_exptl_absorpt_process_details 'SADABS, Bruker(2000)'
_exptl_crystal_colour brown
_exptl_crystal_density_diffrn 1.900
_exptl_crystal_density_method multi-scan
_exptl_crystal_description block
_exptl_crystal_F_000 1592
_exptl_crystal_size_max 0.24
_exptl_crystal_size_mid 0.20
_exptl_crystal_size_min 0.18
_refine_diff_density_min -1.283
_refine_diff_density_rms 0.101
_refine_ls_extinction_method none
_refine_ls_goodness_of_fit_ref 0.994
_refine_ls_hydrogen_treatment constr
_refine_ls_matrix_type full
_refine_ls_number_parameters 186
_refine_ls_number_reflns 2713
_refine_ls_number_restraints 0
_refine_ls_restrained_S_all 0.994
_refine_ls_R_factor_all 0.0679
_refine_ls_R_factor_gt 0.0481
_refine_ls_shift/su_max 0.000
_refine_ls_shift/su_mean 0.000
_refine_ls_structure_factor_coef Fsqd
_refine_ls_weighting_details 'calc w=1/[\s^2^(Fo^2^)+(0.0700P)^2^+1.9900P] where P=(Fo^2^+2Fc^2^)/3'
_refine_ls_weighting_scheme calc
_refine_ls_wR_factor_gt 0.1080
_refine_ls_wR_factor_ref 0.1140
_reflns_number_gt 2138
_reflns_number_total 2713
_reflns_threshold_expression >2sigma(I)
_cod_data_source_file b618613k.txt
_cod_data_source_block cd
_cod_original_cell_volume 2773.7(9)
_cod_original_sg_symbol_H-M 'C 2/c'
_cod_database_code 7202670
_refine_diff_density 0.479

loop_
_symmetry_equiv_pos_as_xyz
'x, y, z'
'-x, y, -z+1/2'
'x+1/2, y+1/2, z'
'-x+1/2, y+1/2, -z+1/2'
'-x, -y, -z'
'x, -y, z-1/2'
'-x+1/2, -y+1/2, -z'
'x+1/2, -y+1/2, z-1/2'

loop_
_atom_site_label
_atom_site_type_symbol
_atom_site_fract_x
_atom_site_fract_y
_atom_site_fract_z
_atom_site_U_iso_or_equiv
_atom_site_adp_type
_atom_site_occupancy
_atom_site_symmetry_multiplicity
_atom_site_calc_flag
_atom_site_refinement_flags
_atom_site_disorder_assembly
_atom_site_disorder_group
C1 C 0.9094(3) 0.5650(6) 0.9266(4) 0.0420(13) Uani 1 1 d . . .
C2 C 0.9588(3) 0.6649(6) 0.9588(4) 0.0426(13) Uani 1 1 d . . .
H2 H 0.9495 0.7192 1.0036 0.051 Uiso 1 1 calc R . .
C3 C 1.0226(3) 0.6883(5) 0.9269(4) 0.0404(13) Uani 1 1 d . . .
C4 C 1.0363(3) 0.6023(5) 0.8592(3) 0.0372(12) Uani 1 1 d . . .
H4 H 1.0792 0.6149 0.8374 0.045 Uiso 1 1 calc R . .
C5 C 0.9863(3) 0.5000(5) 0.8254(4) 0.0388(13) Uani 1 1 d . . .
C6 C 0.9240(3) 0.4799(6) 0.8602(4) 0.0407(12) Uani 1 1 d . . .
H6 H 0.8913 0.4094 0.8396 0.049 Uiso 1 1 calc R . .
C7 C 0.8414(3) 0.5448(5) 0.9614(3) 0.0345(12) Uani 1 1 d . . .
C8 C 1.0788(3) 0.7985(6) 0.9593(4) 0.0437(13) Uani 1 1 d . . .
C9 C 1.0000 0.4135(8) 0.7500 0.0312(15) Uani 1 2 d S . .
H9A H 0.9569 0.3558 0.7296 0.037 Uiso 0.50 1 calc PR . .
H9B H 1.0431 0.3558 0.7704 0.037 Uiso 0.50 1 calc PR . .
C10 C 0.7386(4) 0.4085(6) 1.2010(4) 0.0485(14) Uani 1 1 d . . .
H10A H 0.7737 0.3707 1.2505 0.058 Uiso 1 1 calc R . .
H10B H 0.6883 0.3960 1.2106 0.058 Uiso 1 1 calc R . .
C11 C 0.7545(3) 0.5614(6) 1.1930(4) 0.0362(12) Uani 1 1 d . . .
H11A H 0.7475 0.6070 1.2452 0.043 Uiso 1 1 calc R . .
H11B H 0.8064 0.5730 1.1893 0.043 Uiso 1 1 calc R . .
Cd1 Cd 0.70184(2) 0.47772(4) 1.00260(3) 0.03748(16) Uani 1 1 d . . .
N1 N 0.7460(2) 0.3371(4) 1.1200(2) 0.0290(9) Uani 1 1 d . . .
H1A H 0.7194 0.2598 1.1142 0.035 Uiso 1 1 calc R . .
H1B H 0.7944 0.3163 1.1225 0.035 Uiso 1 1 calc R . .
N2 N 0.7051(2) 0.6272(5) 1.1150(3) 0.0437(11) Uani 1 1 d . . .
H2A H 0.7243 0.7071 1.1033 0.052 Uiso 1 1 calc R . .
H2B H 0.6587 0.6410 1.1242 0.052 Uiso 1 1 calc R . .
O1 O 0.8244(2) 0.6222(4) 1.0148(3) 0.0434(10) Uani 1 1 d . . .
O2 O 0.7995(2) 0.4427(4) 0.9340(2) 0.0379(9) Uani 1 1 d . . .
O3 O 1.07501(18) 0.8565(4) 1.0267(2) 0.0345(8) Uani 1 1 d . . .
O4 O 1.12629(19) 0.8251(4) 0.9149(2) 0.0335(8) Uani 1 1 d . . .
O5 O 0.6492(2) 0.6405(4) 0.9014(2) 0.0374(8) Uani 1 1 d . . .
H5A H 0.6033 0.6220 0.8815 0.056 Uiso 1 1 d R . .
H5B H 0.6528 0.7178 0.9256 0.056 Uiso 1 1 d R . .
O6 O 0.4969(2) 0.5986(4) 0.8432(2) 0.0464(10) Uani 1 1 d . . .
H6D H 0.5437 0.6112 0.8611 0.056 Uiso 1 1 d R . .
H6C H 0.4755 0.6027 0.8861 0.070 Uiso 1 1 d R . .
O7 O 0.0836(2) 0.8655(4) 0.7374(2) 0.0380(8) Uani 1 1 d . . .
H7B H 0.0727 0.8982 0.7831 0.057 Uiso 1 1 d R . .
H7C H 0.0791 0.9266 0.6985 0.057 Uiso 1 1 d R . .

loop_
_atom_site_aniso_label
_atom_site_aniso_U_11
_atom_site_aniso_U_22
_atom_site_aniso_U_33
_atom_site_aniso_U_23
_atom_site_aniso_U_13
_atom_site_aniso_U_12
C1 0.051(3) 0.038(3) 0.036(3) 0.007(2) 0.005(2) -0.009(3)
C2 0.031(3) 0.046(3) 0.049(3) -0.007(3) 0.004(2) -0.008(2)
C3 0.043(3) 0.030(3) 0.044(3) -0.009(2) -0.001(2) -0.012(2)
C4 0.034(3) 0.031(3) 0.040(3) 0.003(2) -0.005(2) -0.003(2)
C5 0.043(3) 0.033(3) 0.038(3) -0.002(2) 0.004(2) 0.000(2)
C6 0.047(3) 0.039(3) 0.036(3) -0.007(2) 0.008(2) 0.000(3)
C7 0.046(3) 0.027(3) 0.038(3) 0.002(2) 0.025(2) -0.010(2)
C8 0.049(3) 0.041(3) 0.036(3) 0.002(2) -0.001(3) -0.010(3)
C9 0.028(3) 0.032(4) 0.035(4) 0.000 0.010(3) 0.000
C10 0.054(4) 0.040(3) 0.047(3) 0.006(3) 0.002(3) 0.006(3)
C11 0.022(2) 0.041(3) 0.042(3) 0.005(2) -0.001(2) 0.004(2)
Cd1 0.0407(2) 0.0349(2) 0.0362(2) -0.00855(16) 0.00702(16) -0.00836(18)
N1 0.024(2) 0.038(2) 0.026(2) -0.0115(17) 0.0081(15) -0.0040(17)
N2 0.029(2) 0.057(3) 0.046(3) 0.007(2) 0.0112(19) 0.017(2)
O1 0.0336(19) 0.049(2) 0.055(2) -0.0111(19) 0.0240(17) -0.0156(18)
O2 0.037(2) 0.040(2) 0.041(2) -0.0094(16) 0.0176(16) -0.0012(16)
O3 0.0295(18) 0.044(2) 0.0333(18) -0.0248(16) 0.0152(14) -0.0254(16)
O4 0.0390(19) 0.0349(19) 0.0311(17) -0.0097(15) 0.0173(15) -0.0120(16)
O5 0.043(2) 0.0284(19) 0.042(2) -0.0004(15) 0.0122(16) 0.0003(16)
O6 0.048(2) 0.067(3) 0.0273(19) -0.0009(18) 0.0136(16) -0.012(2)
O7 0.042(2) 0.040(2) 0.0363(19) 0.0028(16) 0.0175(15) -0.0094(17)

loop_
_atom_type_symbol
_atom_type_description
_atom_type_scat_dispersion_real
_atom_type_scat_dispersion_imag
_atom_type_scat_source
C C 0.0033 0.0016 'International Tables Vol C Tables 4.2.6.8 and 6.1.1.4'
H H 0.0000 0.0000 'International Tables Vol C Tables 4.2.6.8 and 6.1.1.4'
N N 0.0061 0.0033 'International Tables Vol C Tables 4.2.6.8 and 6.1.1.4'
O O 0.0106 0.0060 'International Tables Vol C Tables 4.2.6.8 and 6.1.1.4'
Cd Cd -0.8075 1.2024 'International Tables Vol C Tables 4.2.6.8 and 6.1.1.4'

loop_
_geom_angle_atom_site_label_1
_geom_angle_atom_site_label_2
_geom_angle_atom_site_label_3
_geom_angle
_geom_angle_site_symmetry_1
_geom_angle_site_symmetry_3
_geom_angle_publ_flag
C2 C1 C6 119.4(6) . . ?
C2 C1 C7 120.4(5) . . ?
C6 C1 C7 120.2(5) . . ?
C1 C2 C3 122.1(6) . . ?
C1 C2 H2 119.0 . . ?
C3 C2 H2 119.0 . . ?
C2 C3 C4 117.9(5) . . ?
C2 C3 C8 124.4(5) . . ?
C4 C3 C8 117.7(5) . . ?
C5 C4 C3 120.8(5) . . ?
C5 C4 H4 119.6 . . ?
C3 C4 H4 119.6 . . ?
C6 C5 C4 119.0(5) . . ?
C6 C5 C9 121.0(5) . . ?
C4 C5 C9 120.0(5) . . ?
C5 C6 C1 120.8(5) . . ?
C5 C6 H6 119.6 . . ?
C1 C6 H6 119.6 . . ?
O1 C7 O2 120.1(4) . . ?
O1 C7 C1 121.9(5) . . ?
O2 C7 C1 118.1(5) . . ?
O3 C8 O4 124.2(5) . . ?
O3 C8 C3 118.0(5) . . ?
O4 C8 C3 117.9(5) . . ?
C5 C9 C5 111.8(6) . 2_756 ?
C5 C9 H9A 109.2 . . ?
C5 C9 H9A 109.2 2_756 . ?
C5 C9 H9B 109.2 . . ?
C5 C9 H9B 109.2 2_756 . ?
H9A C9 H9B 107.9 . . ?
N1 C10 C11 109.8(5) . . ?
N1 C10 H10A 109.7 . . ?
C11 C10 H10A 109.7 . . ?
N1 C10 H10B 109.7 . . ?
C11 C10 H10B 109.7 . . ?
H10A C10 H10B 108.2 . . ?
N2 C11 C10 113.5(5) . . ?
N2 C11 H11A 108.9 . . ?
C10 C11 H11A 108.9 . . ?
N2 C11 H11B 108.9 . . ?
C10 C11 H11B 108.9 . . ?
H11A C11 H11B 107.7 . . ?
O4 Cd1 N2 142.97(15) 3_445 . ?
O4 Cd1 O2 92.67(13) 3_445 . ?
N2 Cd1 O2 124.34(15) . . ?
O4 Cd1 N1 98.38(14) 3_445 . ?
N2 Cd1 N1 79.96(15) . . ?
O2 Cd1 N1 96.40(14) . . ?
O4 Cd1 O5 86.40(13) 3_445 . ?
N2 Cd1 O5 91.14(15) . . ?
O2 Cd1 O5 91.77(13) . . ?
N1 Cd1 O5 170.31(13) . . ?
O4 Cd1 O1 142.59(12) 3_445 . ?
N2 Cd1 O1 73.39(15) . . ?
O2 Cd1 O1 51.76(12) . . ?
N1 Cd1 O1 97.05(14) . . ?
O5 Cd1 O1 83.91(14) . . ?
C10 N1 Cd1 108.5(3) . . ?
C10 N1 H1A 110.0 . . ?
Cd1 N1 H1A 110.0 . . ?
C10 N1 H1B 110.0 . . ?
Cd1 N1 H1B 110.0 . . ?
H1A N1 H1B 108.4 . . ?
C11 N2 Cd1 105.1(3) . . ?
C11 N2 H2A 110.7 . . ?
Cd1 N2 H2A 110.7 . . ?
C11 N2 H2B 110.7 . . ?
Cd1 N2 H2B 110.7 . . ?
H2A N2 H2B 108.8 . . ?
C7 O1 Cd1 87.1(3) . . ?
C7 O2 Cd1 101.0(3) . . ?
C8 O4 Cd1 101.7(3) . 3 ?
Cd1 O5 H5A 109.4 . . ?
Cd1 O5 H5B 109.5 . . ?
H5A O5 H5B 109.5 . . ?
H6D O6 H6C 109.5 . . ?
H7B O7 H7C 109.5 . . ?

loop_
_geom_bond_atom_site_label_1
_geom_bond_atom_site_label_2
_geom_bond_distance
_geom_bond_site_symmetry_2
_geom_bond_publ_flag
C1 C2 1.360(8) . ?
C1 C6 1.411(8) . ?
C1 C7 1.475(8) . ?
C2 C3 1.384(8) . ?
C2 H2 0.9300 . ?
C3 C4 1.426(8) . ?
C3 C8 1.508(7) . ?
C4 C5 1.389(8) . ?
C4 H4 0.9300 . ?
C5 C6 1.379(8) . ?
C5 C9 1.526(7) . ?
C6 H6 0.9300 . ?
C7 O1 1.224(6) . ?
C7 O2 1.283(6) . ?
C8 O3 1.221(7) . ?
C8 O4 1.252(7) . ?
C9 C5 1.526(7) 2_756 ?
C9 H9A 0.9700 . ?
C9 H9B 0.9700 . ?
C10 N1 1.488(7) . ?
C10 C11 1.549(8) . ?
C10 H10A 0.9700 . ?
C10 H10B 0.9700 . ?
C11 N2 1.505(6) . ?
C11 H11A 0.9700 . ?
C11 H11B 0.9700 . ?
Cd1 O4 2.294(3) 3_445 ?
Cd1 N2 2.294(5) . ?
Cd1 O2 2.303(3) . ?
Cd1 N1 2.313(4) . ?
Cd1 O5 2.321(4) . ?
Cd1 O1 2.628(4) . ?
N1 H1A 0.9000 . ?
N1 H1B 0.9000 . ?
N2 H2A 0.9000 . ?
N2 H2B 0.9000 . ?
O4 Cd1 2.294(3) 3 ?
O5 H5A 0.8501 . ?
O5 H5B 0.8499 . ?
O6 H6D 0.8501 . ?
O6 H6C 0.8499 . ?
O7 H7B 0.8499 . ?
O7 H7C 0.8501 . ?

loop_
_geom_hbond_atom_site_label_D
_geom_hbond_atom_site_label_H
_geom_hbond_atom_site_label_A
_geom_hbond_distance_DH
_geom_hbond_distance_HA
_geom_hbond_distance_DA
_geom_hbond_angle_DHA
_geom_hbond_site_symmetry_A
N1 H1A O2 0.90 2.14 2.960(6) 150.7 7_657
N2 H2A O1 0.90 2.52 3.181(7) 130.2 7_667
O5 H5B O1 0.85 1.84 2.682(5) 171.2 7_667
O6 H6C O3 0.85 1.86 2.696(5) 169.7 7_667
N1 H1B O4 0.90 2.18 2.978(5) 146.8 5_767
N2 H2B O7 0.90 2.47 3.238(6) 143.2 8_566
O5 H5A O6 0.85 1.92 2.768(5) 173.4 .
O6 H6D O5 0.85 1.92 2.768(5) 179.7 .
O7 H7B O4 0.85 2.21 2.761(5) 122.0 1_455
O7 H7C O6 0.85 2.20 2.876(6) 136.0 4_556
